data_2231016
loop_
_publ_author_name
'Afrakssou, Zahra'
'Haoudi, Amal'
'Capet, Fr\'ed\'eric'
'Rolando, Christian'
'El Ammari, Lahcen'

_publ_section_title
;
 Diethyl
 2,6,11-trioxo-2,3-dihydro-1<i>H</i>-anthra[1,2-<i>d</i>]imidazole-1,3-diacetate
;
_journal_coeditor_code BT5578
_journal_issue 8
_journal_name_full 'Acta Crystallographica Section E'
_journal_page_first o2081
_journal_paper_doi 10.1107/S1600536811028091
_journal_volume 67
_journal_year 2011
_chemical_formula_iupac 'C23 H20 N2 O7'
_chemical_formula_moiety 'C23 H20 N2 O7'
_chemical_formula_sum 'C23 H20 N2 O7'
_chemical_formula_weight 436.41
_chemical_melting_point 443
_chemical_name_systematic
;
Diethyl
2,6,11-trioxo-2,3-dihydro-1<i>H</i>-anthra[1,2-<i>d</i>]imidazole-1,3-diacetate
;
_space_group_IT_number 14
_symmetry_cell_setting monoclinic
_symmetry_space_group_name_Hall '-P 2ybc'
_symmetry_space_group_name_H-M 'P 1 21/c 1'
_atom_sites_solution_hydrogens geom
_atom_sites_solution_primary direct
_atom_sites_solution_secondary difmap
_audit_creation_method SHELXL-97
_cell_angle_alpha 90.00
_cell_angle_beta 103.915(3)
_cell_angle_gamma 90.00
_cell_formula_units_Z 4
_cell_length_a 17.4620(10)
_cell_length_b 13.0646(9)
_cell_length_c 9.1411(6)
_cell_measurement_reflns_used 5953
_cell_measurement_temperature 100(2)
_cell_measurement_theta_max 28.20
_cell_measurement_theta_min 2.78
_cell_volume 2024.2(2)
_computing_cell_refinement 'SAINT-Plus (Bruker, 2009)'
_computing_data_collection 'APEX2 (Bruker, 2009)'
_computing_data_reduction 'SAINT-Plus (Bruker, 2009)'
_computing_molecular_graphics 'ORTEP-3 for Windows (Farrugia, 1997) and ORTEPIII (Burnett & Johnson, 1996)'
_computing_publication_material 'WinGX (Farrugia, 1999)'
_computing_structure_refinement 'SHELXL97 (Sheldrick, 2008<i>b</i>)'
_computing_structure_solution 'SHELXS97 (Sheldrick, 2008<i>b</i>)'
_diffrn_ambient_temperature 100(2)
_diffrn_measured_fraction_theta_full 0.995
_diffrn_measured_fraction_theta_max 0.995
_diffrn_measurement_device_type 'Bruker APEXII CCD'
_diffrn_measurement_method '\f and \w'
_diffrn_radiation_monochromator graphite
_diffrn_radiation_source 'fine-focus sealed tube'
_diffrn_radiation_type MoK\a
_diffrn_radiation_wavelength 0.71073
_diffrn_reflns_av_R_equivalents 0.0573
_diffrn_reflns_av_sigmaI/netI 0.0444
_diffrn_reflns_limit_h_max 17
_diffrn_reflns_limit_h_min -23
_diffrn_reflns_limit_k_max 17
_diffrn_reflns_limit_k_min -17
_diffrn_reflns_limit_l_max 12
_diffrn_reflns_limit_l_min -12
_diffrn_reflns_number 32055
_diffrn_reflns_theta_full 28.29
_diffrn_reflns_theta_max 28.29
_diffrn_reflns_theta_min 2.40
_exptl_absorpt_coefficient_mu 0.107
_exptl_absorpt_correction_T_max 0.7457
_exptl_absorpt_correction_T_min 0.6021
_exptl_absorpt_correction_type multi-scan
_exptl_absorpt_process_details '(SADABS; Sheldrick, 2008<i>a</i>)'
_exptl_crystal_colour orange
_exptl_crystal_density_diffrn 1.432
_exptl_crystal_density_method 'not measured'
_exptl_crystal_description needle
_exptl_crystal_F_000 912
_exptl_crystal_size_max 0.49
_exptl_crystal_size_mid 0.11
_exptl_crystal_size_min 0.09
_refine_diff_density_max 0.573
_refine_diff_density_min -0.315
_refine_ls_extinction_method none
_refine_ls_goodness_of_fit_ref 1.008
_refine_ls_hydrogen_treatment constr
_refine_ls_matrix_type full
_refine_ls_number_parameters 291
_refine_ls_number_reflns 5006
_refine_ls_number_restraints 0
_refine_ls_restrained_S_all 1.008
_refine_ls_R_factor_all 0.0925
_refine_ls_R_factor_gt 0.0535
_refine_ls_shift/su_max 0.000
_refine_ls_shift/su_mean 0.000
_refine_ls_structure_factor_coef Fsqd
_refine_ls_weighting_details 'calc w=1/[\s^2^(Fo^2^)+(0.0807P)^2^+0.7872P] where P=(Fo^2^+2Fc^2^)/3'
_refine_ls_weighting_scheme calc
_refine_ls_wR_factor_gt 0.1313
_refine_ls_wR_factor_ref 0.1529
_reflns_number_gt 3339
_reflns_number_total 5006
_reflns_threshold_expression I>2\s(I)
_cod_data_source_file bt5578.cif
_cod_data_source_block I
_cod_original_sg_symbol_H-M 'P 21/c'
_cod_database_code 2231016
_cod_database_fobs_code 2231016

loop_
_symmetry_equiv_pos_as_xyz
'x, y, z'
'-x, y+1/2, -z+1/2'
'-x, -y, -z'
'x, -y-1/2, z-1/2'

loop_
_atom_site_type_symbol
_atom_site_label
_atom_site_fract_x
_atom_site_fract_y
_atom_site_fract_z
_atom_site_U_iso_or_equiv
_atom_site_adp_type
_atom_site_calc_flag
_atom_site_refinement_flags
_atom_site_occupancy
_atom_site_symmetry_multiplicity
C C1 0.03454(11) 0.81216(15) 0.1634(2) 0.0212(4) Uani d . 1 1
C C2 -0.01666(12) 0.88216(16) 0.0739(2) 0.0251(4) Uani d . 1 1
H H2 -0.0120 0.9531 0.0970 0.030 Uiso calc R 1 1
C C3 -0.07428(12) 0.84794(18) -0.0487(2) 0.0291(5) Uani d . 1 1
H H3 -0.1089 0.8956 -0.1099 0.035 Uiso calc R 1 1
C C4 -0.08148(12) 0.74399(17) -0.0823(2) 0.0300(5) Uani d . 1 1
H H4 -0.1204 0.7211 -0.1674 0.036 Uiso calc R 1 1
C C5 -0.03235(11) 0.67372(16) 0.0073(2) 0.0251(4) Uani d . 1 1
H H5 -0.0378 0.6027 -0.0153 0.030 Uiso calc R 1 1
C C6 0.02552(11) 0.70791(15) 0.1315(2) 0.0213(4) Uani d . 1 1
C C7 0.07787(11) 0.63253(15) 0.2280(2) 0.0211(4) Uani d . 1 1
C C8 0.13726(11) 0.67067(15) 0.3619(2) 0.0195(4) Uani d . 1 1
C C9 0.14819(11) 0.77711(14) 0.3921(2) 0.0180(4) Uani d . 1 1
C C10 0.09975(11) 0.85232(15) 0.2866(2) 0.0207(4) Uani d . 1 1
C C11 0.18249(11) 0.59666(14) 0.4533(2) 0.0208(4) Uani d . 1 1
H H11 0.1729 0.5263 0.4296 0.025 Uiso calc R 1 1
C C12 0.24099(11) 0.62368(15) 0.5779(2) 0.0213(4) Uani d . 1 1
H H12 0.2722 0.5733 0.6399 0.026 Uiso calc R 1 1
C C13 0.25240(11) 0.72640(15) 0.6087(2) 0.0196(4) Uani d . 1 1
C C14 0.20748(11) 0.80493(14) 0.5205(2) 0.0184(4) Uani d . 1 1
C C15 0.29890(11) 0.87703(15) 0.7166(2) 0.0219(4) Uani d . 1 1
C C16 0.36449(12) 0.71882(15) 0.8400(2) 0.0229(4) Uani d . 1 1
H H16A 0.3382 0.6635 0.8836 0.028 Uiso calc R 1 1
H H16B 0.3880 0.7670 0.9221 0.028 Uiso calc R 1 1
C C17 0.42943(11) 0.67314(16) 0.7757(2) 0.0229(4) Uani d . 1 1
C C18 0.51981(13) 0.53472(18) 0.8019(3) 0.0358(5) Uani d . 1 1
H H18A 0.5572 0.4993 0.8851 0.043 Uiso calc R 1 1
H H18B 0.5506 0.5789 0.7491 0.043 Uiso calc R 1 1
C C19 0.47416(16) 0.4572(2) 0.6938(4) 0.0512(7) Uani d . 1 1
H H19A 0.4439 0.4135 0.7465 0.077 Uiso calc R 1 1
H H19B 0.5109 0.4149 0.6539 0.077 Uiso calc R 1 1
H H19C 0.4380 0.4926 0.6105 0.077 Uiso calc R 1 1
C C20 0.21415(12) 1.00388(15) 0.5665(2) 0.0238(4) Uani d . 1 1
H H20A 0.2225 1.0390 0.6651 0.029 Uiso calc R 1 1
H H20B 0.1573 1.0081 0.5163 0.029 Uiso calc R 1 1
C C21 0.26099(12) 1.05796(16) 0.4711(2) 0.0250(4) Uani d . 1 1
C C22 0.29699(17) 1.22304(19) 0.4012(3) 0.0454(6) Uani d . 1 1
H H22A 0.2759 1.2132 0.2915 0.054 Uiso calc R 1 1
H H22B 0.3536 1.2046 0.4272 0.054 Uiso calc R 1 1
C C23 0.2867(2) 1.3309(2) 0.4429(3) 0.0564(8) Uani d . 1 1
H H23A 0.2304 1.3476 0.4199 0.085 Uiso calc R 1 1
H H23B 0.3135 1.3761 0.3855 0.085 Uiso calc R 1 1
H H23C 0.3096 1.3403 0.5510 0.085 Uiso calc R 1 1
N N1 0.30651(9) 0.77227(12) 0.72586(17) 0.0199(3) Uani d . 1 1
N N2 0.23663(9) 0.89680(12) 0.59127(18) 0.0203(3) Uani d . 1 1
O O1 0.07231(9) 0.54083(10) 0.19817(16) 0.0272(3) Uani d . 1 1
O O2 0.11351(9) 0.94387(11) 0.29568(17) 0.0309(4) Uani d . 1 1
O O3 0.33699(8) 0.94101(11) 0.80032(15) 0.0260(3) Uani d . 1 1
O O4 0.44572(9) 0.70173(12) 0.66182(16) 0.0325(4) Uani d . 1 1
O O5 0.46530(9) 0.59785(12) 0.86323(17) 0.0336(4) Uani d . 1 1
O O6 0.29952(9) 1.01755(12) 0.39486(17) 0.0320(4) Uani d . 1 1
O O7 0.25385(10) 1.15896(12) 0.48532(19) 0.0374(4) Uani d . 1 1

loop_
_atom_site_aniso_label
_atom_site_aniso_U_11
_atom_site_aniso_U_22
_atom_site_aniso_U_33
_atom_site_aniso_U_12
_atom_site_aniso_U_13
_atom_site_aniso_U_23
C1 0.0234(9) 0.0248(10) 0.0172(9) -0.0005(8) 0.0085(7) -0.0014(7)
C2 0.0291(10) 0.0255(10) 0.0215(10) 0.0010(8) 0.0077(8) 0.0019(8)
C3 0.0274(10) 0.0357(12) 0.0234(10) 0.0036(9) 0.0044(8) 0.0035(9)
C4 0.0267(10) 0.0387(13) 0.0230(10) -0.0040(9) 0.0030(8) -0.0016(9)
C5 0.0251(10) 0.0264(11) 0.0252(10) -0.0045(8) 0.0087(8) -0.0055(8)
C6 0.0210(9) 0.0261(10) 0.0194(9) -0.0022(8) 0.0097(7) -0.0007(7)
C7 0.0241(9) 0.0228(10) 0.0193(9) -0.0035(8) 0.0111(8) -0.0016(7)
C8 0.0228(9) 0.0199(10) 0.0184(9) -0.0014(7) 0.0099(7) -0.0012(7)
C9 0.0203(9) 0.0190(9) 0.0167(9) 0.0016(7) 0.0084(7) 0.0005(7)
C10 0.0239(9) 0.0214(10) 0.0181(9) 0.0005(8) 0.0080(7) 0.0001(7)
C11 0.0278(10) 0.0149(9) 0.0216(9) -0.0014(8) 0.0097(8) -0.0012(7)
C12 0.0260(10) 0.0210(10) 0.0187(9) 0.0026(8) 0.0088(8) 0.0033(7)
C13 0.0207(9) 0.0228(10) 0.0170(9) 0.0007(7) 0.0078(7) 0.0008(7)
C14 0.0212(9) 0.0168(9) 0.0198(9) -0.0007(7) 0.0099(7) -0.0004(7)
C15 0.0229(9) 0.0243(10) 0.0207(9) 0.0008(8) 0.0096(8) 0.0001(8)
C16 0.0269(10) 0.0257(10) 0.0161(9) 0.0015(8) 0.0050(8) 0.0018(8)
C17 0.0216(9) 0.0281(11) 0.0178(9) 0.0002(8) 0.0023(7) 0.0024(8)
C18 0.0273(11) 0.0401(14) 0.0414(13) 0.0138(10) 0.0107(10) 0.0111(10)
C19 0.0367(14) 0.0409(16) 0.078(2) 0.0058(11) 0.0164(14) -0.0043(14)
C20 0.0282(10) 0.0188(10) 0.0249(10) 0.0003(8) 0.0077(8) -0.0028(8)
C21 0.0260(10) 0.0241(10) 0.0249(10) -0.0004(8) 0.0063(8) -0.0003(8)
C22 0.0604(16) 0.0309(13) 0.0533(16) -0.0024(12) 0.0305(13) 0.0111(11)
C23 0.082(2) 0.0395(16) 0.0500(17) -0.0095(15) 0.0199(15) 0.0078(13)
N1 0.0225(8) 0.0196(8) 0.0174(8) 0.0010(6) 0.0047(6) -0.0013(6)
N2 0.0234(8) 0.0179(8) 0.0202(8) -0.0005(6) 0.0062(6) -0.0014(6)
O1 0.0325(8) 0.0224(8) 0.0270(7) -0.0027(6) 0.0078(6) -0.0044(6)
O2 0.0374(8) 0.0211(8) 0.0301(8) -0.0007(6) 0.0000(6) 0.0032(6)
O3 0.0281(7) 0.0247(8) 0.0253(7) -0.0037(6) 0.0067(6) -0.0054(6)
O4 0.0330(8) 0.0458(10) 0.0213(7) 0.0098(7) 0.0116(6) 0.0105(6)
O5 0.0315(8) 0.0438(10) 0.0276(8) 0.0139(7) 0.0114(6) 0.0144(7)
O6 0.0389(9) 0.0311(8) 0.0304(8) -0.0011(7) 0.0167(7) -0.0025(6)
O7 0.0519(10) 0.0224(8) 0.0454(10) -0.0007(7) 0.0261(8) 0.0036(7)

loop_
_atom_type_symbol
_atom_type_description
_atom_type_scat_dispersion_real
_atom_type_scat_dispersion_imag
_atom_type_scat_source
C C 0.0033 0.0016 'International Tables Vol C Tables 4.2.6.8 and 6.1.1.4'
H H 0.0000 0.0000 'International Tables Vol C Tables 4.2.6.8 and 6.1.1.4'
N N 0.0061 0.0033 'International Tables Vol C Tables 4.2.6.8 and 6.1.1.4'
O O 0.0106 0.0060 'International Tables Vol C Tables 4.2.6.8 and 6.1.1.4'

loop_
_geom_angle_atom_site_label_1
_geom_angle_atom_site_label_2
_geom_angle_atom_site_label_3
_geom_angle
C6 C1 C2 119.54(18)
C6 C1 C10 121.94(17)
C2 C1 C10 118.47(18)
C3 C2 C1 119.95(19)
C3 C2 H2 120.0
C1 C2 H2 120.0
C2 C3 C4 120.1(2)
C2 C3 H3 119.9
C4 C3 H3 119.9
C5 C4 C3 120.47(19)
C5 C4 H4 119.8
C3 C4 H4 119.8
C4 C5 C6 119.52(19)
C4 C5 H5 120.2
C6 C5 H5 120.2
C1 C6 C5 120.32(18)
C1 C6 C7 120.17(17)
C5 C6 C7 119.51(18)
O1 C7 C6 120.79(17)
O1 C7 C8 120.81(18)
C6 C7 C8 118.40(17)
C11 C8 C9 122.16(17)
C11 C8 C7 116.35(17)
C9 C8 C7 121.47(17)
C14 C9 C8 116.75(16)
C14 C9 C10 123.82(17)
C8 C9 C10 119.39(16)
O2 C10 C9 122.11(17)
O2 C10 C1 119.91(17)
C9 C10 C1 117.94(16)
C12 C11 C8 121.18(18)
C12 C11 H11 119.4
C8 C11 H11 119.4
C13 C12 C11 117.42(17)
C13 C12 H12 121.3
C11 C12 H12 121.3
C12 C13 N1 128.30(17)
C12 C13 C14 123.76(17)
N1 C13 C14 107.94(16)
N2 C14 C9 135.76(17)
N2 C14 C13 105.53(16)
C9 C14 C13 118.71(17)
O3 C15 N1 127.91(18)
O3 C15 N2 125.93(18)
N1 C15 N2 106.15(16)
N1 C16 C17 111.62(15)
N1 C16 H16A 109.3
C17 C16 H16A 109.3
N1 C16 H16B 109.3
C17 C16 H16B 109.3
H16A C16 H16B 108.0
O4 C17 O5 125.21(19)
O4 C17 C16 124.53(18)
O5 C17 C16 110.26(16)
O5 C18 C19 109.85(19)
O5 C18 H18A 109.7
C19 C18 H18A 109.7
O5 C18 H18B 109.7
C19 C18 H18B 109.7
H18A C18 H18B 108.2
C18 C19 H19A 109.5
C18 C19 H19B 109.5
H19A C19 H19B 109.5
C18 C19 H19C 109.5
H19A C19 H19C 109.5
H19B C19 H19C 109.5
N2 C20 C21 112.12(16)
N2 C20 H20A 109.2
C21 C20 H20A 109.2
N2 C20 H20B 109.2
C21 C20 H20B 109.2
H20A C20 H20B 107.9
O6 C21 O7 124.74(19)
O6 C21 C20 125.98(19)
O7 C21 C20 109.28(16)
O7 C22 C23 107.4(2)
O7 C22 H22A 110.2
C23 C22 H22A 110.2
O7 C22 H22B 110.2
C23 C22 H22B 110.2
H22A C22 H22B 108.5
C22 C23 H23A 109.5
C22 C23 H23B 109.5
H23A C23 H23B 109.5
C22 C23 H23C 109.5
H23A C23 H23C 109.5
H23B C23 H23C 109.5
C15 N1 C13 110.22(15)
C15 N1 C16 124.39(16)
C13 N1 C16 125.37(16)
C14 N2 C15 110.13(15)
C14 N2 C20 134.24(16)
C15 N2 C20 115.56(16)
C17 O5 C18 116.20(16)
C21 O7 C22 116.27(17)

loop_
_geom_bond_atom_site_label_1
_geom_bond_atom_site_label_2
_geom_bond_distance
C1 C6 1.394(3)
C1 C2 1.397(3)
C1 C10 1.492(3)
C2 C3 1.388(3)
C2 H2 0.9500
C3 C4 1.391(3)
C3 H3 0.9500
C4 C5 1.383(3)
C4 H4 0.9500
C5 C6 1.399(3)
C5 H5 0.9500
C6 C7 1.482(3)
C7 O1 1.227(2)
C7 C8 1.487(3)
C8 C11 1.393(3)
C8 C9 1.422(3)
C9 C14 1.413(3)
C9 C10 1.489(3)
C10 O2 1.219(2)
C11 C12 1.380(3)
C11 H11 0.9500
C12 C13 1.376(3)
C12 H12 0.9500
C13 N1 1.383(2)
C13 C14 1.419(3)
C14 N2 1.400(2)
C15 O3 1.217(2)
C15 N1 1.376(2)
C15 N2 1.401(2)
C16 N1 1.447(2)
C16 C17 1.519(3)
C16 H16A 0.9900
C16 H16B 0.9900
C17 O4 1.203(2)
C17 O5 1.326(2)
C18 O5 1.469(3)
C18 C19 1.503(4)
C18 H18A 0.9900
C18 H18B 0.9900
C19 H19A 0.9800
C19 H19B 0.9800
C19 H19C 0.9800
C20 N2 1.456(2)
C20 C21 1.508(3)
C20 H20A 0.9900
C20 H20B 0.9900
C21 O6 1.201(2)
C21 O7 1.335(3)
C22 O7 1.462(3)
C22 C23 1.482(4)
C22 H22A 0.9900
C22 H22B 0.9900
C23 H23A 0.9800
C23 H23B 0.9800
C23 H23C 0.9800

loop_
_geom_hbond_atom_site_label_D
_geom_hbond_atom_site_label_H
_geom_hbond_atom_site_label_A
_geom_hbond_site_symmetry_A
_geom_hbond_distance_DH
_geom_hbond_distance_HA
_geom_hbond_distance_DA
_geom_hbond_angle_DHA
C5 H5 O1 3_565 0.95 2.49 3.353(2) 151.3
C12 H12 O6 4_576 0.95 2.56 3.380(2) 145.1
C16 H16A O6 4_576 0.99 2.47 3.369(3) 151.0
C16 H16B O4 4_576 0.99 2.22 3.120(2) 150.8

loop_
_geom_torsion_atom_site_label_1
_geom_torsion_atom_site_label_2
_geom_torsion_atom_site_label_3
_geom_torsion_atom_site_label_4
_geom_torsion
C6 C1 C2 C3 -2.2(3)
C10 C1 C2 C3 175.18(18)
C1 C2 C3 C4 0.4(3)
C2 C3 C4 C5 1.1(3)
C3 C4 C5 C6 -0.7(3)
C2 C1 C6 C5 2.5(3)
C10 C1 C6 C5 -174.73(17)
C2 C1 C6 C7 -178.23(17)
C10 C1 C6 C7 4.5(3)
C4 C5 C6 C1 -1.1(3)
C4 C5 C6 C7 179.67(18)
C1 C6 C7 O1 -177.49(17)
C5 C6 C7 O1 1.8(3)
C1 C6 C7 C8 2.6(3)
C5 C6 C7 C8 -178.19(17)
O1 C7 C8 C11 -3.0(3)
C6 C7 C8 C11 176.95(16)
O1 C7 C8 C9 175.54(17)
C6 C7 C8 C9 -4.5(3)
C11 C8 C9 C14 -0.1(3)
C7 C8 C9 C14 -178.58(16)
C11 C8 C9 C10 177.81(17)
C7 C8 C9 C10 -0.6(3)
C14 C9 C10 O2 7.6(3)
C8 C9 C10 O2 -170.20(18)
C14 C9 C10 C1 -174.76(16)
C8 C9 C10 C1 7.5(3)
C6 C1 C10 O2 168.12(18)
C2 C1 C10 O2 -9.2(3)
C6 C1 C10 C9 -9.6(3)
C2 C1 C10 C9 173.13(17)
C9 C8 C11 C12 -0.6(3)
C7 C8 C11 C12 177.95(17)
C8 C11 C12 C13 0.5(3)
C11 C12 C13 N1 179.80(18)
C11 C12 C13 C14 0.2(3)
C8 C9 C14 N2 -178.98(19)
C10 C9 C14 N2 3.2(3)
C8 C9 C14 C13 0.8(2)
C10 C9 C14 C13 -177.01(17)
C12 C13 C14 N2 178.95(17)
N1 C13 C14 N2 -0.7(2)
C12 C13 C14 C9 -0.9(3)
N1 C13 C14 C9 179.43(16)
N1 C16 C17 O4 21.5(3)
N1 C16 C17 O5 -158.68(16)
N2 C20 C21 O6 15.8(3)
N2 C20 C21 O7 -163.51(17)
O3 C15 N1 C13 -179.68(19)
N2 C15 N1 C13 1.4(2)
O3 C15 N1 C16 -1.2(3)
N2 C15 N1 C16 179.85(16)
C12 C13 N1 C15 179.94(18)
C14 C13 N1 C15 -0.4(2)
C12 C13 N1 C16 1.5(3)
C14 C13 N1 C16 -178.88(16)
C17 C16 N1 C15 -107.4(2)
C17 C16 N1 C13 70.9(2)
C9 C14 N2 C15 -178.6(2)
C13 C14 N2 C15 1.6(2)
C9 C14 N2 C20 4.7(4)
C13 C14 N2 C20 -175.14(19)
O3 C15 N2 C14 179.19(18)
N1 C15 N2 C14 -1.8(2)
O3 C15 N2 C20 -3.4(3)
N1 C15 N2 C20 175.55(15)
C21 C20 N2 C14 -95.1(2)
C21 C20 N2 C15 88.3(2)
O4 C17 O5 C18 -10.5(3)
C16 C17 O5 C18 169.61(17)
C19 C18 O5 C17 -80.1(2)
O6 C21 O7 C22 -0.2(3)
C20 C21 O7 C22 179.08(19)
C23 C22 O7 C21 -175.2(2)

loop_
_cod_related_entry_id
_cod_related_entry_database
_cod_related_entry_code
1 ChemSpider 30656828
